data_4348492
loop_
_publ_author_name
'Martin, Nicolas P.'
'Falaise, Cl\'ement'
'Volkringer, Christophe'
'Henry, Natacha'
'Farger, Pierre'
'Falk, Camille'
'Delahaye, Emilie'
'Rabu, Pierre'
'Loiseau, Thierry'

_publ_section_title
;
 Hydrothermal Crystallization of Uranyl Coordination Polymers Involving an
 Imidazolium Dicarboxylate Ligand: Effect of pH on the Nuclearity of
 Uranyl-Centered Subunits.
;
_journal_issue 17
_journal_name_full 'Inorganic chemistry'
_journal_page_first 8697
_journal_page_last 8705
_journal_paper_doi 10.1021/acs.inorgchem.6b01232
_journal_volume 55
_journal_year 2016
_chemical_formula_sum 'C14 H14 N4 O10 U'
_chemical_formula_weight 636.32
_space_group_crystal_system monoclinic
_space_group_IT_number 14
_space_group_name_Hall '-P 2ybc'
_space_group_name_H-M_alt 'P 1 21/c 1'
_atom_sites_solution_hydrogens geom
_audit_creation_method SHELXL-2014
_cell_angle_alpha 90
_cell_angle_beta 97.680(2)
_cell_angle_gamma 90
_cell_formula_units_Z 4
_cell_length_a 8.2573(2)
_cell_length_b 14.3164(5)
_cell_length_c 14.6263(4)
_cell_measurement_reflns_used 9864
_cell_measurement_temperature 293(2)
_cell_measurement_theta_max 27.423
_cell_measurement_theta_min 2.8455
_cell_volume 1713.54(9)
_computing_structure_refinement 'SHELXL-2014 (Sheldrick, 2014)'
_diffrn_ambient_temperature 293(2)
_diffrn_measured_fraction_theta_full 0.998
_diffrn_measured_fraction_theta_max 0.996
_diffrn_measurement_device_type 'Bruker APEX-II CCD'
_diffrn_measurement_method '\f and \w scans'
_diffrn_radiation_type MoK\a
_diffrn_radiation_wavelength 0.71073
_diffrn_reflns_av_unetI/netI 0.0486
_diffrn_reflns_Laue_measured_fraction_full 0.998
_diffrn_reflns_Laue_measured_fraction_max 0.996
_diffrn_reflns_limit_h_max 10
_diffrn_reflns_limit_h_min -10
_diffrn_reflns_limit_k_max 18
_diffrn_reflns_limit_k_min -18
_diffrn_reflns_limit_l_max 18
_diffrn_reflns_limit_l_min -18
_diffrn_reflns_number 29866
_diffrn_reflns_point_group_measured_fraction_full 0.998
_diffrn_reflns_point_group_measured_fraction_max 0.996
_diffrn_reflns_theta_full 25.242
_diffrn_reflns_theta_max 27.517
_diffrn_reflns_theta_min 1.999
_diffrn_source 'fine-focus sealed tube'
_exptl_absorpt_coefficient_mu 9.541
_exptl_absorpt_correction_T_max 0.7455
_exptl_absorpt_correction_T_min 0.6109
_exptl_absorpt_correction_type empirical
_exptl_absorpt_process_details twinabs
_exptl_crystal_colour yellow
_exptl_crystal_density_diffrn 2.467
_exptl_crystal_description parallelepiped
_exptl_crystal_F_000 2166
_exptl_crystal_size_max 0.13
_exptl_crystal_size_mid 0.07
_exptl_crystal_size_min 0.06
_refine_diff_density_max 0.988
_refine_diff_density_min -0.811
_refine_diff_density_rms 0.116
_refine_ls_extinction_method none
_refine_ls_goodness_of_fit_ref 1.025
_refine_ls_hydrogen_treatment constr
_refine_ls_matrix_type full
_refine_ls_number_parameters 263
_refine_ls_number_reflns 29866
_refine_ls_number_restraints 0
_refine_ls_restrained_S_all 1.025
_refine_ls_R_factor_all 0.0402
_refine_ls_R_factor_gt 0.0289
_refine_ls_shift/su_max 0.001
_refine_ls_shift/su_mean 0.000
_refine_ls_structure_factor_coef Fsqd
_refine_ls_weighting_details 'w=1/[\s^2^(Fo^2^)+(0.0321P)^2^] where P=(Fo^2^+2Fc^2^)/3'
_refine_ls_weighting_scheme calc
_refine_ls_wR_factor_gt 0.0683
_refine_ls_wR_factor_ref 0.0760
_reflns_Friedel_coverage 0.000
_reflns_number_gt 24783
_reflns_number_total 29866
_reflns_threshold_expression 'I > 2\s(I)'
_cod_data_source_file ic6b01232_si_001.cif
_cod_data_source_block shelx
_cod_original_sg_symbol_H-M 'P 21/c'
_cod_database_code 4348492
_shelx_space_group_comment
;
The symmetry employed for this shelxl refinement is uniquely defined
by the following loop, which should always be used as a source of
symmetry information in preference to the above space-group names.
They are only intended as comments.
;
_shelxl_version_number 2014-3

loop_
_space_group_symop_operation_xyz
'x, y, z'
'-x, y+1/2, -z+1/2'
'-x, -y, -z'
'x, -y-1/2, z-1/2'

loop_
_atom_site_label
_atom_site_type_symbol
_atom_site_fract_x
_atom_site_fract_y
_atom_site_fract_z
_atom_site_U_iso_or_equiv
_atom_site_adp_type
_atom_site_occupancy
_atom_site_site_symmetry_order
_atom_site_calc_flag
_atom_site_refinement_flags_posn
_atom_site_refinement_flags_adp
OU1 O 0.9403(5) 0.1000(3) 0.0565(3) 0.0255(11) Uani 1 1 d . .
OU2 O 1.1202(5) 0.1259(3) 0.2883(3) 0.0283(11) Uani 1 1 d . .
O1B O 0.9852(5) -0.0595(3) 0.1838(3) 0.0278(11) Uani 1 1 d . .
O2B O 1.2216(5) -0.0096(3) 0.1506(3) 0.0284(11) Uani 1 1 d . .
C1B C 1.1240(8) -0.0756(5) 0.1607(4) 0.0211(14) Uani 1 1 d . .
N2B N 1.5723(6) -0.1598(4) 0.0768(3) 0.0232(12) Uani 1 1 d . .
N1B N 1.3473(6) -0.1802(3) 0.1338(3) 0.0208(12) Uani 1 1 d . .
C3B C 1.4123(8) -0.1495(4) 0.0609(4) 0.0219(14) Uani 1 1 d . .
H3B H 1.3543 -0.1249 0.0075 0.026 Uiso 1 1 calc R U
C2B C 1.1742(8) -0.1741(4) 0.1453(4) 0.0242(15) Uani 1 1 d . .
H2A H 1.1539 -0.2122 0.1975 0.029 Uiso 1 1 calc R U
H2B H 1.1086 -0.1987 0.0906 0.029 Uiso 1 1 calc R U
C4B C 1.4741(8) -0.2103(5) 0.1990(4) 0.0293(16) Uani 1 1 d . .
H4B H 1.4641 -0.2344 0.2570 0.035 Uiso 1 1 calc R U
O1A O 0.9245(6) 0.2672(3) 0.1626(3) 0.0291(11) Uani 1 1 d . .
O4B O 1.2563(5) 0.1932(3) 0.1354(3) 0.0274(11) Uani 1 1 d . .
O2A O 0.9519(6) 0.3115(3) 0.0181(3) 0.0367(12) Uani 1 1 d . .
N1A N 0.7248(6) 0.4474(4) 0.0160(3) 0.0239(12) Uani 1 1 d . .
O3B O 1.4471(6) 0.2700(3) 0.0723(3) 0.0374(13) Uani 1 1 d . .
C6B C 1.3163(8) 0.1406(5) -0.0094(4) 0.0272(16) Uani 1 1 d . .
H6A H 1.3332 0.0773 0.0134 0.033 Uiso 1 1 calc R U
H6B H 1.2043 0.1458 -0.0390 0.033 Uiso 1 1 calc R U
C1A C 0.8931(8) 0.3186(4) 0.0904(4) 0.0234(15) Uani 1 1 d . .
C7B C 1.3440(8) 0.2085(5) 0.0710(4) 0.0230(14) Uani 1 1 d . .
C2A C 0.7697(9) 0.3951(4) 0.1018(4) 0.0283(16) Uani 1 1 d . .
H2A1 H 0.6723 0.3673 0.1208 0.034 Uiso 1 1 calc R U
H2A2 H 0.8156 0.4377 0.1500 0.034 Uiso 1 1 calc R U
C3A C 0.7956(9) -0.0282(5) 0.4916(4) 0.0320(17) Uani 1 1 d . .
H3A H 0.8702 -0.0646 0.5293 0.038 Uiso 1 1 calc R U
C5B C 1.6127(9) -0.1984(5) 0.1634(4) 0.0300(17) Uani 1 1 d . .
H5B H 1.7172 -0.2132 0.1915 0.036 Uiso 1 1 calc R U
N2A N 0.6299(6) 0.0249(4) 0.3745(3) 0.0229(12) Uani 1 1 d . .
C5A C 0.6246(8) 0.0839(5) 0.4443(4) 0.0246(15) Uani 1 1 d . .
H5A H 0.5615 0.1378 0.4430 0.029 Uiso 1 1 calc R U
C4A C 0.7374(9) -0.0453(5) 0.4030(4) 0.0320(17) Uani 1 1 d . .
H4A H 0.7649 -0.0955 0.3677 0.038 Uiso 1 1 calc R U
O3A O 0.7893(5) 0.0969(3) 0.2418(3) 0.0307(11) Uani 1 1 d . .
C7A C 0.6522(8) 0.0631(4) 0.2088(4) 0.0230(14) Uani 1 1 d . .
C6A C 0.5416(8) 0.0351(5) 0.2808(4) 0.0281(16) Uani 1 1 d . .
H6A1 H 0.4571 0.0820 0.2817 0.034 Uiso 1 1 calc R U
H6A2 H 0.4885 -0.0236 0.2623 0.034 Uiso 1 1 calc R U
O4A O 0.5987(6) 0.0521(4) 0.1282(3) 0.0467(15) Uani 1 1 d . .
U1 U 1.02761(3) 0.11468(2) 0.17245(2) 0.01746(8) Uani 1 1 d . .

loop_
_atom_site_aniso_label
_atom_site_aniso_U_11
_atom_site_aniso_U_22
_atom_site_aniso_U_33
_atom_site_aniso_U_23
_atom_site_aniso_U_13
_atom_site_aniso_U_12
OU1 0.026(3) 0.030(3) 0.020(2) 0.0010(18) 0.0011(18) 0.001(2)
OU2 0.027(3) 0.036(3) 0.022(2) -0.0008(19) 0.0003(19) -0.007(2)
O1B 0.022(3) 0.026(3) 0.038(3) 0.004(2) 0.010(2) 0.001(2)
O2B 0.018(2) 0.022(3) 0.045(3) -0.002(2) 0.006(2) -0.002(2)
C1B 0.021(4) 0.026(4) 0.016(3) 0.002(3) 0.000(3) 0.002(3)
N2B 0.024(3) 0.026(3) 0.020(3) -0.003(2) 0.004(2) 0.003(3)
N1B 0.028(3) 0.018(3) 0.018(2) 0.001(2) 0.008(2) 0.003(2)
C3B 0.025(4) 0.026(4) 0.015(3) 0.001(3) 0.004(2) 0.001(3)
C2B 0.029(4) 0.025(4) 0.020(3) 0.002(3) 0.010(3) 0.001(3)
C4B 0.040(4) 0.031(4) 0.017(3) 0.007(3) 0.003(3) 0.011(3)
O1A 0.045(3) 0.023(3) 0.021(2) 0.0022(18) 0.009(2) 0.007(2)
O4B 0.024(3) 0.032(3) 0.028(2) -0.005(2) 0.0124(19) -0.007(2)
O2A 0.057(3) 0.029(3) 0.028(3) 0.000(2) 0.019(2) 0.006(3)
N1A 0.030(3) 0.020(3) 0.021(3) 0.001(2) 0.003(2) 0.002(3)
O3B 0.041(3) 0.034(3) 0.041(3) -0.010(2) 0.019(2) -0.020(3)
C6B 0.020(3) 0.037(4) 0.026(3) -0.004(3) 0.007(3) -0.004(3)
C1A 0.030(4) 0.017(4) 0.023(3) -0.004(3) 0.005(3) -0.004(3)
C7B 0.020(4) 0.024(4) 0.025(3) 0.000(3) 0.005(3) 0.003(3)
C2A 0.039(4) 0.027(4) 0.020(3) 0.004(3) 0.006(3) 0.005(3)
C3A 0.039(4) 0.023(4) 0.033(4) 0.003(3) 0.003(3) 0.007(3)
C5B 0.031(4) 0.034(4) 0.024(3) 0.002(3) -0.001(3) 0.012(3)
N2A 0.025(3) 0.022(3) 0.022(3) -0.002(2) 0.006(2) -0.006(3)
C5A 0.026(4) 0.021(4) 0.027(3) 0.000(3) 0.006(3) 0.000(3)
C4A 0.041(4) 0.022(4) 0.033(4) -0.007(3) 0.005(3) 0.001(3)
O3A 0.024(3) 0.038(3) 0.032(3) -0.004(2) 0.012(2) -0.009(2)
C7A 0.021(4) 0.022(4) 0.027(3) 0.000(3) 0.005(3) 0.004(3)
C6A 0.021(4) 0.038(4) 0.025(3) -0.001(3) 0.002(3) -0.006(3)
O4A 0.040(3) 0.076(4) 0.024(3) 0.008(2) 0.002(2) -0.007(3)
U1 0.01590(13) 0.02052(14) 0.01630(12) 0.00024(10) 0.00342(8) -0.00054(11)

loop_
_atom_type_symbol
_atom_type_description
_atom_type_scat_dispersion_real
_atom_type_scat_dispersion_imag
_atom_type_scat_source
C C 0.0033 0.0016 'International Tables Vol C Tables 4.2.6.8 and 6.1.1.4'
H H 0.0000 0.0000 'International Tables Vol C Tables 4.2.6.8 and 6.1.1.4'
N N 0.0061 0.0033 'International Tables Vol C Tables 4.2.6.8 and 6.1.1.4'
O O 0.0106 0.0060 'International Tables Vol C Tables 4.2.6.8 and 6.1.1.4'
U U -9.6767 9.6646 'International Tables Vol C Tables 4.2.6.8 and 6.1.1.4'

loop_
_geom_angle_atom_site_label_1
_geom_angle_atom_site_label_2
_geom_angle_atom_site_label_3
_geom_angle
_geom_angle_site_symmetry_1
_geom_angle_site_symmetry_3
C1B O1B U1 91.4(4) . .
C1B O2B U1 95.1(4) . .
O1B C1B O2B 120.8(6) . .
O1B C1B C2B 119.6(6) . .
O2B C1B C2B 119.6(6) . .
O1B C1B U1 62.4(3) . .
O2B C1B U1 58.7(3) . .
C2B C1B U1 174.8(4) . .
C3B N2B C5B 108.6(5) . .
C3B N2B C6B 124.5(5) . 3_855
C5B N2B C6B 126.6(5) . 3_855
C3B N1B C4B 107.7(5) . .
C3B N1B C2B 125.2(5) . .
C4B N1B C2B 126.8(5) . .
N2B C3B N1B 108.9(5) . .
N1B C2B C1B 111.6(5) . .
C5B C4B N1B 107.5(5) . .
C1A O1A U1 128.0(4) . .
C7B O4B U1 144.2(4) . .
C5A N1A C3A 108.8(5) 4_565 4_565
C5A N1A C2A 124.4(6) 4_565 .
C3A N1A C2A 126.1(5) 4_565 .
N2B C6B C7B 111.0(5) 3_855 .
O2A C1A O1A 127.1(6) . .
O2A C1A C2A 120.1(6) . .
O1A C1A C2A 112.8(5) . .
O3B C7B O4B 124.9(6) . .
O3B C7B C6B 120.3(6) . .
O4B C7B C6B 114.7(6) . .
N1A C2A C1A 111.8(5) . .
C4A C3A N1A 107.3(6) . 4_566
C4B C5B N2B 107.2(6) . .
C5A N2A C4A 108.6(5) . .
C5A N2A C6A 126.1(6) . .
C4A N2A C6A 125.2(5) . .
N1A C5A N2A 108.2(6) 4_566 .
C3A C4A N2A 107.0(6) . .
C7A O3A U1 129.5(4) . .
O4A C7A O3A 127.6(6) . .
O4A C7A C6A 117.3(6) . .
O3A C7A C6A 115.0(5) . .
N2A C6A C7A 113.5(5) . .
OU1 U1 OU2 177.86(19) . .
OU1 U1 O4B 94.23(17) . .
OU2 U1 O4B 85.32(17) . .
OU1 U1 O1A 87.33(16) . .
OU2 U1 O1A 94.66(17) . .
O4B U1 O1A 80.47(16) . .
OU1 U1 O3A 98.30(18) . .
OU2 U1 O3A 82.89(18) . .
O4B U1 O3A 155.32(15) . .
O1A U1 O3A 78.97(16) . .
OU1 U1 O2B 88.76(17) . .
OU2 U1 O2B 89.10(18) . .
O4B U1 O2B 75.79(15) . .
O1A U1 O2B 155.58(16) . .
O3A U1 O2B 125.45(15) . .
OU1 U1 O1B 84.45(16) . .
OU2 U1 O1B 94.18(17) . .
O4B U1 O1B 128.11(15) . .
O1A U1 O1B 150.70(16) . .
O3A U1 O1B 74.49(15) . .
O2B U1 O1B 52.33(14) . .
OU1 U1 C1B 84.82(17) . .
OU2 U1 C1B 93.22(18) . .
O4B U1 C1B 101.90(17) . .
O1A U1 C1B 171.93(15) . .
O3A U1 C1B 100.34(17) . .
O2B U1 C1B 26.19(15) . .
O1B U1 C1B 26.21(16) . .

loop_
_geom_bond_atom_site_label_1
_geom_bond_atom_site_label_2
_geom_bond_distance
_geom_bond_site_symmetry_2
OU1 U1 1.764(4) .
OU2 U1 1.770(4) .
O1B C1B 1.259(7) .
O1B U1 2.527(5) .
O2B C1B 1.263(7) .
O2B U1 2.444(4) .
C1B C2B 1.496(9) .
C1B U1 2.850(7) .
N2B C3B 1.318(8) .
N2B C5B 1.381(7) .
N2B C6B 1.461(8) 3_855
N1B C3B 1.331(7) .
N1B C4B 1.387(7) .
N1B C2B 1.464(8) .
C4B C5B 1.330(9) .
O1A C1A 1.284(7) .
O1A U1 2.341(4) .
O4B C7B 1.281(7) .
O4B U1 2.323(4) .
O2A C1A 1.225(7) .
N1A C5A 1.324(7) 4_565
N1A C3A 1.365(8) 4_565
N1A C2A 1.466(7) .
O3B C7B 1.223(7) .
C6B N2B 1.461(8) 3_855
C6B C7B 1.519(8) .
C1A C2A 1.520(9) .
C3A C4A 1.343(8) .
C3A N1A 1.365(8) 4_566
N2A C5A 1.330(7) .
N2A C4A 1.369(8) .
N2A C6A 1.472(7) .
C5A N1A 1.324(7) 4_566
O3A C7A 1.266(7) .
O3A U1 2.345(4) .
C7A O4A 1.213(7) .
C7A C6A 1.536(9) .
